data_4328806
loop_
_publ_author_name
'Theodore Lazarides'
'Susanne Kuhri'
'Georgios Charalambidis'
'Manas K. Panda'
'Dirk M. Guldi'
'Athanassios G. Coutsolelos'

_publ_section_title
;
 Electron vs Energy Transfer in Arrays Featuring Two Bodipy Chromophores
 Axially Bound to a Sn(IV) Porphyrin via a Phenolate or Benzoate Bridge
;
_journal_name_full 'Inorganic Chemistry'
_journal_page_first 4193
_journal_page_last 4204
_journal_paper_doi 10.1021/ic2026472
_journal_volume 51
_journal_year 2012
_chemical_formula_sum 'C98 H80 B2 F4 N8 O4 Sn'
_chemical_formula_weight 1650.01
_chemical_name_systematic
; 
 ? 
;
_space_group_IT_number 14
_symmetry_cell_setting monoclinic
_symmetry_space_group_name_Hall '-P 2ybc'
_symmetry_space_group_name_H-M 'P 1 21/c 1'
_atom_sites_solution_hydrogens geom
_atom_sites_solution_primary direct
_atom_sites_solution_secondary difmap
_audit_creation_method SHELXL-97
_cell_angle_alpha 90.00
_cell_angle_beta 97.15(3)
_cell_angle_gamma 90.00
_cell_formula_units_Z 2
_cell_length_a 9.788(2)
_cell_length_b 25.387(5)
_cell_length_c 16.808(3)
_cell_measurement_reflns_used 10753
_cell_measurement_temperature 250(2)
_cell_measurement_theta_max 29.75
_cell_measurement_theta_min 2.29
_cell_volume 4144.1(14)
_computing_cell_refinement 'STOE X-AREA'
_computing_data_collection 'STOE X-AREA'
_computing_data_reduction 'STOE X-RED'
_computing_molecular_graphics 'SHELXL-97 (Sheldrick, 2008)'
_computing_publication_material 'SHELXL-97 (Sheldrick, 2008)'
_computing_structure_refinement 'SHELXL-97 (Sheldrick, 2008)'
_computing_structure_solution 'SHELXS-97 (Sheldrick, 2008)'
_diffrn_ambient_temperature 250(2)
_diffrn_detector_area_resol_mean 6.67
_diffrn_measured_fraction_theta_full 0.988
_diffrn_measured_fraction_theta_max 0.988
_diffrn_measurement_device_type 'STOE IPDS 2'
_diffrn_measurement_method 'rotation method'
_diffrn_radiation_monochromator graphite
_diffrn_radiation_source 'fine-focus sealed tube'
_diffrn_radiation_type MoK\a
_diffrn_radiation_wavelength 0.71073
_diffrn_reflns_av_R_equivalents 0.0000
_diffrn_reflns_av_sigmaI/netI 0.1420
_diffrn_reflns_limit_h_max 13
_diffrn_reflns_limit_h_min -13
_diffrn_reflns_limit_k_max 36
_diffrn_reflns_limit_k_min 0
_diffrn_reflns_limit_l_max 23
_diffrn_reflns_limit_l_min 0
_diffrn_reflns_number 12492
_diffrn_reflns_theta_full 30.51
_diffrn_reflns_theta_max 30.51
_diffrn_reflns_theta_min 2.02
_exptl_absorpt_coefficient_mu 0.376
_exptl_absorpt_correction_T_max 0.9053
_exptl_absorpt_correction_T_min 0.7921
_exptl_absorpt_correction_type numerical
_exptl_absorpt_process_details 'STOE X-AREA'
_exptl_crystal_colour red
_exptl_crystal_density_diffrn 1.322
_exptl_crystal_description block
_exptl_crystal_F_000 1704
_exptl_crystal_size_max 0.65
_exptl_crystal_size_mid 0.38
_exptl_crystal_size_min 0.27
_refine_diff_density_max 0.617
_refine_diff_density_min -0.894
_refine_diff_density_rms 0.065
_refine_ls_extinction_method none
_refine_ls_goodness_of_fit_ref 0.804
_refine_ls_hydrogen_treatment constr
_refine_ls_matrix_type full
_refine_ls_number_parameters 527
_refine_ls_number_reflns 12492
_refine_ls_number_restraints 49
_refine_ls_restrained_S_all 0.825
_refine_ls_R_factor_all 0.1462
_refine_ls_R_factor_gt 0.0486
_refine_ls_shift/su_max 0.001
_refine_ls_shift/su_mean 0.000
_refine_ls_structure_factor_coef Fsqd
_refine_ls_weighting_details 'calc w=1/[\s^2^(Fo^2^)+(0.0400P)^2^+0.0000P] where P=(Fo^2^+2Fc^2^)/3'
_refine_ls_weighting_scheme calc
_refine_ls_wR_factor_gt 0.0844
_refine_ls_wR_factor_ref 0.1041
_reflns_number_gt 5691
_reflns_number_total 12492
_reflns_threshold_expression >2sigma(I)
_cod_data_source_file ic2026472_si_004.cif
_cod_data_source_block sntppbz_m
_cod_original_cell_volume 4144.2(15)
_cod_database_code 4328806

loop_
_symmetry_equiv_pos_as_xyz
'x, y, z'
'-x, y+1/2, -z+1/2'
'-x, -y, -z'
'x, -y-1/2, z-1/2'

loop_
_atom_site_label
_atom_site_type_symbol
_atom_site_fract_x
_atom_site_fract_y
_atom_site_fract_z
_atom_site_U_iso_or_equiv
_atom_site_adp_type
_atom_site_occupancy
_atom_site_symmetry_multiplicity
_atom_site_calc_flag
_atom_site_refinement_flags
_atom_site_disorder_assembly
_atom_site_disorder_group
Sn1 Sn 0.5000 0.5000 0.5000 0.02993(7) Uani 1 2 d S . .
N2 N 0.3062(2) 0.50425(11) 0.43047(12) 0.0349(5) Uani 1 1 d . . .
N1 N 0.4367(3) 0.43325(9) 0.55785(13) 0.0326(6) Uani 1 1 d . . .
N3 N 0.5664(3) 0.71136(11) 1.04196(15) 0.0481(7) Uani 1 1 d . . .
N4 N 0.6799(3) 0.62670(11) 1.08485(15) 0.0495(7) Uani 1 1 d . . .
B1 B 0.6651(5) 0.68502(17) 1.1089(2) 0.0523(11) Uani 1 1 d . . .
F2 F 0.6119(3) 0.68871(9) 1.18187(11) 0.0695(7) Uani 1 1 d . . .
F1 F 0.7927(3) 0.70940(9) 1.11615(13) 0.0742(7) Uani 1 1 d . . .
O1 O 0.4474(2) 0.55066(8) 0.58926(12) 0.0387(5) Uani 1 1 d . . .
O2 O 0.2636(3) 0.51481(9) 0.63520(14) 0.0581(7) Uani 1 1 d . . .
C1 C 0.2725(4) 0.53769(12) 0.36663(17) 0.0387(8) Uani 1 1 d . . .
C2 C 0.1394(4) 0.52245(14) 0.3283(2) 0.0502(9) Uani 1 1 d . . .
H2 H 0.0906 0.5390 0.2834 0.060 Uiso 1 1 calc R . .
C3 C 0.0953(4) 0.48020(13) 0.3674(2) 0.0479(9) Uani 1 1 d . . .
H3 H 0.0108 0.4626 0.3550 0.058 Uiso 1 1 calc R . .
C4 C 0.2019(3) 0.46739(12) 0.43127(17) 0.0368(7) Uani 1 1 d . . .
C5 C 0.2027(3) 0.42345(11) 0.48308(16) 0.0354(7) Uani 1 1 d . . .
C6 C 0.0809(3) 0.38758(12) 0.47173(17) 0.0369(7) Uani 1 1 d . . .
C7 C -0.0493(4) 0.40363(14) 0.4856(2) 0.0526(9) Uani 1 1 d . . .
H7 H -0.0624 0.4382 0.5034 0.063 Uiso 1 1 calc R . .
C8 C -0.1607(4) 0.36954(15) 0.4736(2) 0.0616(10) Uani 1 1 d . . .
H8 H -0.2484 0.3808 0.4836 0.074 Uiso 1 1 calc R . .
C9 C -0.1419(4) 0.31873(15) 0.4469(2) 0.0629(11) Uani 1 1 d . . .
H9 H -0.2174 0.2957 0.4375 0.076 Uiso 1 1 calc R . .
C10 C -0.0144(4) 0.30221(14) 0.4342(2) 0.0630(11) Uani 1 1 d . . .
H10 H -0.0020 0.2675 0.4171 0.076 Uiso 1 1 calc R . .
C11 C 0.0979(4) 0.33599(13) 0.4464(2) 0.0528(9) Uani 1 1 d . . .
H11 H 0.1856 0.3240 0.4374 0.063 Uiso 1 1 calc R . .
C12 C 0.3100(3) 0.40939(11) 0.54247(16) 0.0352(7) Uani 1 1 d . . .
C13 C 0.3060(4) 0.36742(12) 0.59953(18) 0.0437(8) Uani 1 1 d . . .
H13 H 0.2321 0.3441 0.6025 0.052 Uiso 1 1 calc R . .
C14 C 0.4267(4) 0.36717(13) 0.64817(19) 0.0458(8) Uani 1 1 d . . .
H14 H 0.4510 0.3439 0.6911 0.055 Uiso 1 1 calc R . .
C15 C 0.5115(3) 0.40869(12) 0.62295(17) 0.0370(7) Uani 1 1 d . . .
C16 C 0.6451(3) 0.42221(12) 0.65820(17) 0.0384(7) Uani 1 1 d . . .
C17 C 0.7019(4) 0.39090(12) 0.7312(2) 0.0461(9) Uani 1 1 d . . .
C18 C 0.6467(5) 0.39736(16) 0.8021(2) 0.0609(12) Uani 1 1 d . . .
H18 H 0.5746 0.4215 0.8046 0.073 Uiso 1 1 calc R . .
C19 C 0.6966(5) 0.36853(18) 0.8700(2) 0.0784(14) Uani 1 1 d . . .
H19 H 0.6586 0.3734 0.9182 0.094 Uiso 1 1 calc R . .
C20 C 0.8007(6) 0.33318(18) 0.8666(3) 0.0831(16) Uani 1 1 d . . .
H20 H 0.8340 0.3135 0.9123 0.100 Uiso 1 1 calc R . .
C21 C 0.8565(5) 0.32652(17) 0.7966(3) 0.0859(16) Uani 1 1 d . . .
H21 H 0.9290 0.3024 0.7946 0.103 Uiso 1 1 calc R . .
C22 C 0.8070(5) 0.35504(15) 0.7283(3) 0.0678(12) Uani 1 1 d . . .
H22 H 0.8452 0.3499 0.6803 0.081 Uiso 1 1 calc R . .
C23 C 0.3692(4) 0.54132(12) 0.64327(18) 0.0410(8) Uani 1 1 d . . .
C24 C 0.4171(4) 0.56738(12) 0.72266(18) 0.0417(8) Uani 1 1 d . . .
C25 C 0.3315(4) 0.56917(15) 0.7819(2) 0.0585(10) Uani 1 1 d . . .
H25 H 0.2426 0.5547 0.7721 0.070 Uiso 1 1 calc R . .
C26 C 0.3749(4) 0.59209(15) 0.8560(2) 0.0605(10) Uani 1 1 d . . .
H26 H 0.3151 0.5936 0.8955 0.073 Uiso 1 1 calc R . .
C27 C 0.5067(4) 0.61261(13) 0.87111(18) 0.0456(8) Uani 1 1 d . . .
C28 C 0.5933(4) 0.61107(14) 0.8124(2) 0.0481(9) Uani 1 1 d . . .
H28 H 0.6824 0.6254 0.8223 0.058 Uiso 1 1 calc R . .
C29 C 0.5486(4) 0.58818(13) 0.73815(18) 0.0458(8) Uani 1 1 d . . .
H29 H 0.6081 0.5869 0.6984 0.055 Uiso 1 1 calc R . .
C30 C 0.5554(4) 0.63638(13) 0.95124(18) 0.0452(8) Uani 1 1 d . . .
C31 C 0.6322(4) 0.60534(13) 1.00890(19) 0.0483(9) Uani 1 1 d . . .
C32 C 0.6754(4) 0.55175(14) 1.0083(2) 0.0584(10) Uani 1 1 d . . .
C33 C 0.6539(5) 0.51129(14) 0.9425(2) 0.0781(14) Uani 1 1 d . . .
H33A H 0.7020 0.5222 0.8982 0.117 Uiso 1 1 calc R . .
H33B H 0.5564 0.5080 0.9242 0.117 Uiso 1 1 calc R . .
H33C H 0.6896 0.4776 0.9627 0.117 Uiso 1 1 calc R . .
C34 C 0.7483(5) 0.54237(16) 1.0830(2) 0.0666(12) Uani 1 1 d . . .
H34 H 0.7895 0.5102 1.1003 0.080 Uiso 1 1 calc R . .
C35 C 0.7506(4) 0.58839(16) 1.1285(2) 0.0602(10) Uani 1 1 d . . .
C36 C 0.8165(5) 0.59607(19) 1.2125(2) 0.0843(15) Uani 1 1 d . . .
H36A H 0.9152 0.5913 1.2148 0.127 Uiso 1 1 calc R . .
H36B H 0.7798 0.5705 1.2472 0.127 Uiso 1 1 calc R . .
H36C H 0.7973 0.6314 1.2301 0.127 Uiso 1 1 calc R . .
C37 C 0.5225(4) 0.68834(13) 0.96649(19) 0.0475(9) Uani 1 1 d . . .
C38 C 0.4439(5) 0.72716(15) 0.9191(2) 0.0606(11) Uani 1 1 d . . .
C39 C 0.3750(6) 0.72324(19) 0.8337(2) 0.0945(18) Uani 1 1 d . . .
H39A H 0.3434 0.7578 0.8151 0.142 Uiso 1 1 calc R . .
H39B H 0.2970 0.6995 0.8315 0.142 Uiso 1 1 calc R . .
H39C H 0.4403 0.7099 0.7997 0.142 Uiso 1 1 calc R . .
C40 C 0.4422(5) 0.77149(16) 0.9671(2) 0.0645(13) Uani 1 1 d . . .
H40 H 0.3978 0.8035 0.9522 0.077 Uiso 1 1 calc R . .
C41 C 0.5177(4) 0.76059(15) 1.0415(2) 0.0520(10) Uani 1 1 d . . .
C42 C 0.5400(5) 0.79662(15) 1.1129(2) 0.0702(12) Uani 1 1 d . . .
H42A H 0.4690 0.7904 1.1473 0.105 Uiso 1 1 calc R . .
H42B H 0.5356 0.8330 1.0950 0.105 Uiso 1 1 calc R . .
H42C H 0.6296 0.7897 1.1426 0.105 Uiso 1 1 calc R . .
C1A C 0.9303(12) 0.6905(4) 0.8605(5) 0.153(3) Uiso 0.622(7) 1 d PDU A 1
C2A C 0.9463(13) 0.6676(4) 0.7902(6) 0.150(3) Uiso 0.622(7) 1 d PDU A 1
H2A H 0.9351 0.6866 0.7417 0.180 Uiso 0.622(7) 1 calc PR A 1
C3A C 0.9786(13) 0.6171(4) 0.7929(6) 0.149(3) Uiso 0.622(7) 1 d PDU A 1
H3A H 0.9958 0.6012 0.7446 0.179 Uiso 0.622(7) 1 calc PR A 1
C4A C 0.9886(12) 0.5875(4) 0.8563(6) 0.144(3) Uiso 0.622(7) 1 d PDU A 1
H4A H 1.0003 0.5509 0.8534 0.173 Uiso 0.622(7) 1 calc PR A 1
C5A C 0.9812(14) 0.6134(4) 0.9296(6) 0.151(3) Uiso 0.622(7) 1 d PDU A 1
H5A H 1.0023 0.5949 0.9781 0.181 Uiso 0.622(7) 1 calc PR A 1
C6A C 0.9439(18) 0.6644(5) 0.9311(6) 0.151(3) Uiso 0.622(7) 1 d PDU A 1
H6A H 0.9282 0.6811 0.9791 0.181 Uiso 0.622(7) 1 calc PR A 1
C7A C 0.8816(18) 0.7480(6) 0.8576(8) 0.210(5) Uiso 0.622(7) 1 d PDU A 1
H7A1 H 0.8724 0.7600 0.9114 0.316 Uiso 0.622(7) 1 calc PR A 1
H7A2 H 0.7932 0.7505 0.8246 0.316 Uiso 0.622(7) 1 calc PR A 1
H7A3 H 0.9483 0.7698 0.8349 0.316 Uiso 0.622(7) 1 calc PR A 1
C1B C 0.9634(16) 0.6382(5) 0.8878(8) 0.114(6) Uiso 0.378(7) 1 d PD A 2
C2B C 0.9671(16) 0.6486(5) 0.8090(8) 0.102(5) Uiso 0.378(7) 1 d PD A 2
H2B H 1.0036 0.6242 0.7752 0.123 Uiso 0.378(7) 1 calc PR A 2
C3B C 0.9129(15) 0.6983(5) 0.7791(8) 0.090(4) Uiso 0.378(7) 1 d PD A 2
H3B H 0.9253 0.7075 0.7263 0.108 Uiso 0.378(7) 1 calc PR A 2
C4B C 0.8531(18) 0.7289(7) 0.8164(9) 0.118(6) Uiso 0.378(7) 1 d PD A 2
H4B H 0.8120 0.7592 0.7918 0.142 Uiso 0.378(7) 1 calc PR A 2
C5B C 0.8449(17) 0.7177(6) 0.9043(8) 0.112(6) Uiso 0.378(7) 1 d PD A 2
H5B H 0.7980 0.7399 0.9367 0.135 Uiso 0.378(7) 1 calc PR A 2
C6B C 0.9091(15) 0.6742(4) 0.9319(6) 0.061(3) Uiso 0.378(7) 1 d PD A 2
H6B H 0.9170 0.6684 0.9875 0.073 Uiso 0.378(7) 1 calc PR A 2
C7B C 0.9969(16) 0.5813(5) 0.9275(8) 0.093(5) Uiso 0.378(7) 1 d PD A 2
H7B1 H 1.0336 0.5585 0.8890 0.139 Uiso 0.378(7) 1 calc PR A 2
H7B2 H 0.9131 0.5660 0.9428 0.139 Uiso 0.378(7) 1 calc PR A 2
H7B3 H 1.0642 0.5850 0.9746 0.139 Uiso 0.378(7) 1 calc PR A 2

loop_
_atom_site_aniso_label
_atom_site_aniso_U_11
_atom_site_aniso_U_22
_atom_site_aniso_U_33
_atom_site_aniso_U_23
_atom_site_aniso_U_13
_atom_site_aniso_U_12
Sn1 0.02959(15) 0.03120(13) 0.02790(12) -0.00091(17) -0.00077(9) -0.00215(19)
N2 0.0326(13) 0.0351(13) 0.0349(10) -0.0006(14) -0.0039(9) -0.0005(14)
N1 0.0344(16) 0.0332(13) 0.0287(12) -0.0007(10) -0.0026(11) -0.0038(11)
N3 0.060(2) 0.0477(17) 0.0375(15) -0.0058(13) 0.0083(14) -0.0008(15)
N4 0.054(2) 0.0528(18) 0.0401(15) -0.0009(13) -0.0016(13) -0.0004(14)
B1 0.054(3) 0.064(3) 0.039(2) -0.0073(19) 0.0050(19) -0.011(2)
F2 0.091(2) 0.0783(15) 0.0397(11) -0.0057(10) 0.0119(11) -0.0051(13)
F1 0.0621(18) 0.0782(16) 0.0789(15) -0.0062(12) -0.0045(12) -0.0190(13)
O1 0.0467(16) 0.0371(12) 0.0327(11) -0.0030(9) 0.0062(10) -0.0011(10)
O2 0.0479(17) 0.0677(19) 0.0587(14) -0.0157(11) 0.0067(12) -0.0122(12)
C1 0.039(2) 0.0351(16) 0.0397(16) 0.0026(13) -0.0044(14) 0.0007(14)
C2 0.038(2) 0.057(2) 0.050(2) 0.0133(16) -0.0149(17) -0.0071(16)
C3 0.034(2) 0.0510(19) 0.055(2) 0.0054(16) -0.0102(17) -0.0093(15)
C4 0.036(2) 0.0368(17) 0.0372(16) -0.0031(13) 0.0033(14) -0.0060(14)
C5 0.0343(19) 0.0357(16) 0.0356(15) -0.0051(12) 0.0027(13) -0.0030(13)
C6 0.034(2) 0.0377(17) 0.0377(16) -0.0020(13) -0.0002(14) -0.0048(14)
C7 0.047(2) 0.0387(18) 0.073(2) -0.0075(17) 0.0126(19) -0.0028(15)
C8 0.035(2) 0.057(2) 0.095(3) 0.002(2) 0.015(2) -0.0019(18)
C9 0.046(3) 0.052(2) 0.090(3) -0.004(2) 0.002(2) -0.0167(19)
C10 0.050(3) 0.047(2) 0.092(3) -0.021(2) 0.010(2) -0.0085(19)
C11 0.040(2) 0.050(2) 0.069(2) -0.0134(17) 0.0088(18) -0.0059(17)
C12 0.0352(19) 0.0357(16) 0.0341(15) -0.0011(12) 0.0020(13) -0.0070(13)
C13 0.047(2) 0.0400(18) 0.0435(17) 0.0032(14) 0.0035(16) -0.0118(15)
C14 0.049(2) 0.0426(18) 0.0437(18) 0.0105(14) -0.0015(16) -0.0048(16)
C15 0.037(2) 0.0380(17) 0.0350(15) 0.0024(13) -0.0010(13) 0.0047(14)
C16 0.039(2) 0.0369(17) 0.0373(16) 0.0033(13) -0.0054(14) 0.0009(14)
C17 0.043(2) 0.0373(18) 0.053(2) 0.0094(15) -0.0130(16) -0.0033(15)
C18 0.068(3) 0.065(3) 0.047(2) 0.0138(18) -0.004(2) 0.004(2)
C19 0.092(4) 0.083(3) 0.054(2) 0.022(2) -0.014(2) -0.008(3)
C20 0.088(4) 0.068(3) 0.084(3) 0.033(3) -0.028(3) -0.005(3)
C21 0.080(4) 0.065(3) 0.104(4) 0.032(3) -0.024(3) 0.020(2)
C22 0.062(3) 0.059(2) 0.078(3) 0.014(2) -0.006(2) 0.009(2)
C23 0.039(2) 0.0421(18) 0.0410(17) -0.0054(14) 0.0015(15) 0.0021(15)
C24 0.042(2) 0.0449(18) 0.0379(16) -0.0041(14) 0.0056(15) -0.0011(15)
C25 0.045(2) 0.081(3) 0.051(2) -0.0179(19) 0.0113(17) -0.014(2)
C26 0.053(3) 0.083(3) 0.048(2) -0.0164(19) 0.0153(18) -0.016(2)
C27 0.051(2) 0.0487(19) 0.0360(17) -0.0033(14) 0.0018(16) -0.0012(17)
C28 0.043(3) 0.057(2) 0.0435(19) -0.0043(16) 0.0053(17) -0.0074(18)
C29 0.045(2) 0.054(2) 0.0392(17) -0.0047(15) 0.0091(15) -0.0030(17)
C30 0.046(2) 0.050(2) 0.0399(17) -0.0030(15) 0.0059(15) -0.0033(16)
C31 0.057(3) 0.0432(19) 0.0434(18) -0.0017(15) 0.0020(16) -0.0029(17)
C32 0.063(3) 0.053(2) 0.059(2) -0.0010(18) 0.007(2) 0.0014(19)
C33 0.107(4) 0.047(3) 0.078(3) -0.0087(19) 0.004(2) 0.006(2)
C34 0.073(3) 0.057(2) 0.068(3) 0.011(2) 0.001(2) 0.013(2)
C35 0.052(3) 0.071(3) 0.056(2) 0.008(2) -0.0014(19) 0.006(2)
C36 0.075(4) 0.111(4) 0.061(2) 0.003(2) -0.016(2) 0.022(3)
C37 0.059(3) 0.046(2) 0.0376(16) -0.0021(14) 0.0064(16) 0.0007(17)
C38 0.077(3) 0.059(2) 0.046(2) 0.0038(18) 0.011(2) 0.012(2)
C39 0.133(5) 0.088(3) 0.055(3) 0.003(2) -0.015(3) 0.037(3)
C40 0.081(4) 0.052(2) 0.063(2) 0.0002(19) 0.017(2) 0.020(2)
C41 0.056(3) 0.049(2) 0.054(2) -0.0050(19) 0.0199(19) -0.0014(19)
C42 0.072(3) 0.062(3) 0.079(3) -0.026(2) 0.020(2) -0.001(2)

loop_
_atom_type_symbol
_atom_type_description
_atom_type_scat_dispersion_real
_atom_type_scat_dispersion_imag
_atom_type_scat_source
C C 0.0033 0.0016 'International Tables Vol C Tables 4.2.6.8 and 6.1.1.4'
H H 0.0000 0.0000 'International Tables Vol C Tables 4.2.6.8 and 6.1.1.4'
B B 0.0013 0.0007 'International Tables Vol C Tables 4.2.6.8 and 6.1.1.4'
N N 0.0061 0.0033 'International Tables Vol C Tables 4.2.6.8 and 6.1.1.4'
O O 0.0106 0.0060 'International Tables Vol C Tables 4.2.6.8 and 6.1.1.4'
F F 0.0171 0.0103 'International Tables Vol C Tables 4.2.6.8 and 6.1.1.4'
Sn Sn -0.6537 1.4246 'International Tables Vol C Tables 4.2.6.8 and 6.1.1.4'

loop_
_geom_angle_atom_site_label_1
_geom_angle_atom_site_label_2
_geom_angle_atom_site_label_3
_geom_angle
_geom_angle_site_symmetry_1
_geom_angle_site_symmetry_3
N1 Sn1 N1 179.998(1) . 3_666
N1 Sn1 O1 87.05(10) . 3_666
N1 Sn1 O1 92.95(10) 3_666 3_666
N1 Sn1 O1 92.95(10) . .
N1 Sn1 O1 87.05(10) 3_666 .
O1 Sn1 O1 180.00(12) 3_666 .
N1 Sn1 N2 90.07(10) . .
N1 Sn1 N2 89.93(10) 3_666 .
O1 Sn1 N2 85.31(9) 3_666 .
O1 Sn1 N2 94.69(9) . .
N1 Sn1 N2 89.93(10) . 3_666
N1 Sn1 N2 90.07(10) 3_666 3_666
O1 Sn1 N2 94.69(9) 3_666 3_666
O1 Sn1 N2 85.31(9) . 3_666
N2 Sn1 N2 179.998(1) . 3_666
C1 N2 C4 108.6(2) . .
C1 N2 Sn1 125.3(2) . .
C4 N2 Sn1 125.1(2) . .
C12 N1 C15 109.0(2) . .
C12 N1 Sn1 125.69(19) . .
C15 N1 Sn1 125.1(2) . .
C41 N3 C37 108.2(3) . .
C41 N3 B1 126.9(3) . .
C37 N3 B1 124.6(3) . .
C35 N4 C31 107.6(3) . .
C35 N4 B1 127.1(3) . .
C31 N4 B1 124.9(3) . .
F1 B1 F2 108.9(3) . .
F1 B1 N3 110.3(3) . .
F2 B1 N3 110.1(4) . .
F1 B1 N4 109.8(4) . .
F2 B1 N4 110.6(3) . .
N3 B1 N4 107.2(3) . .
C23 O1 Sn1 128.2(2) . .
N2 C1 C16 126.3(3) . 3_666
N2 C1 C2 107.5(3) . .
C16 C1 C2 126.1(3) 3_666 .
C3 C2 C1 108.8(3) . .
C3 C2 H2 125.6 . .
C1 C2 H2 125.6 . .
C2 C3 C4 107.2(3) . .
C2 C3 H3 126.4 . .
C4 C3 H3 126.4 . .
N2 C4 C5 126.2(3) . .
N2 C4 C3 107.9(3) . .
C5 C4 C3 125.8(3) . .
C12 C5 C4 125.8(3) . .
C12 C5 C6 116.8(3) . .
C4 C5 C6 117.3(3) . .
C7 C6 C11 118.4(3) . .
C7 C6 C5 122.4(3) . .
C11 C6 C5 119.2(3) . .
C6 C7 C8 121.0(3) . .
C6 C7 H7 119.5 . .
C8 C7 H7 119.5 . .
C9 C8 C7 119.6(4) . .
C9 C8 H8 120.2 . .
C7 C8 H8 120.2 . .
C10 C9 C8 120.0(4) . .
C10 C9 H9 120.0 . .
C8 C9 H9 120.0 . .
C9 C10 C11 120.8(4) . .
C9 C10 H10 119.6 . .
C11 C10 H10 119.6 . .
C10 C11 C6 120.2(4) . .
C10 C11 H11 119.9 . .
C6 C11 H11 119.9 . .
N1 C12 C5 126.9(3) . .
N1 C12 C13 107.5(3) . .
C5 C12 C13 125.7(3) . .
C14 C13 C12 108.2(3) . .
C14 C13 H13 125.9 . .
C12 C13 H13 125.9 . .
C13 C14 C15 108.2(3) . .
C13 C14 H14 125.9 . .
C15 C14 H14 125.9 . .
N1 C15 C16 126.4(3) . .
N1 C15 C14 107.2(3) . .
C16 C15 C14 126.5(3) . .
C1 C16 C15 126.4(3) 3_666 .
C1 C16 C17 117.4(3) 3_666 .
C15 C16 C17 116.2(3) . .
C18 C17 C22 118.9(3) . .
C18 C17 C16 119.7(3) . .
C22 C17 C16 121.3(4) . .
C17 C18 C19 120.8(4) . .
C17 C18 H18 119.6 . .
C19 C18 H18 119.6 . .
C20 C19 C18 119.9(5) . .
C20 C19 H19 120.0 . .
C18 C19 H19 120.0 . .
C19 C20 C21 119.8(4) . .
C19 C20 H20 120.1 . .
C21 C20 H20 120.1 . .
C20 C21 C22 120.7(5) . .
C20 C21 H21 119.7 . .
C22 C21 H21 119.7 . .
C17 C22 C21 119.9(4) . .
C17 C22 H22 120.0 . .
C21 C22 H22 120.0 . .
O2 C23 O1 126.4(3) . .
O2 C23 C24 120.2(3) . .
O1 C23 C24 113.4(3) . .
C25 C24 C29 119.0(3) . .
C25 C24 C23 120.1(3) . .
C29 C24 C23 120.8(3) . .
C24 C25 C26 120.9(4) . .
C24 C25 H25 119.5 . .
C26 C25 H25 119.5 . .
C27 C26 C25 119.7(4) . .
C27 C26 H26 120.1 . .
C25 C26 H26 120.1 . .
C28 C27 C26 119.9(3) . .
C28 C27 C30 119.9(3) . .
C26 C27 C30 120.1(3) . .
C27 C28 C29 119.9(3) . .
C27 C28 H28 120.1 . .
C29 C28 H28 120.1 . .
C24 C29 C28 120.5(3) . .
C24 C29 H29 119.8 . .
C28 C29 H29 119.8 . .
C37 C30 C31 121.7(3) . .
C37 C30 C27 119.5(3) . .
C31 C30 C27 118.7(3) . .
C30 C31 N4 120.0(3) . .
C30 C31 C32 132.0(3) . .
N4 C31 C32 107.9(3) . .
C34 C32 C31 106.1(3) . .
C34 C32 C33 123.9(4) . .
C31 C32 C33 129.9(3) . .
C32 C33 H33A 109.5 . .
C32 C33 H33B 109.5 . .
H33A C33 H33B 109.5 . .
C32 C33 H33C 109.5 . .
H33A C33 H33C 109.5 . .
H33B C33 H33C 109.5 . .
C32 C34 C35 108.9(3) . .
C32 C34 H34 125.6 . .
C35 C34 H34 125.6 . .
N4 C35 C34 109.4(3) . .
N4 C35 C36 123.4(4) . .
C34 C35 C36 127.2(4) . .
C35 C36 H36A 109.5 . .
C35 C36 H36B 109.5 . .
H36A C36 H36B 109.5 . .
C35 C36 H36C 109.5 . .
H36A C36 H36C 109.5 . .
H36B C36 H36C 109.5 . .
C30 C37 N3 120.4(3) . .
C30 C37 C38 132.3(3) . .
N3 C37 C38 107.3(3) . .
C40 C38 C37 106.2(3) . .
C40 C38 C39 124.8(4) . .
C37 C38 C39 129.0(3) . .
C38 C39 H39A 109.5 . .
C38 C39 H39B 109.5 . .
H39A C39 H39B 109.5 . .
C38 C39 H39C 109.5 . .
H39A C39 H39C 109.5 . .
H39B C39 H39C 109.5 . .
C38 C40 C41 108.5(4) . .
C38 C40 H40 125.8 . .
C41 C40 H40 125.8 . .
N3 C41 C40 109.8(3) . .
N3 C41 C42 123.2(4) . .
C40 C41 C42 127.0(4) . .
C41 C42 H42A 109.5 . .
C41 C42 H42B 109.5 . .
H42A C42 H42B 109.5 . .
C41 C42 H42C 109.5 . .
H42A C42 H42C 109.5 . .
H42B C42 H42C 109.5 . .
C2A C1A C6A 123.4(10) . .
C2A C1A C7A 116.9(7) . .
C6A C1A C7A 119.5(7) . .
C3A C2A C1A 116.3(10) . .
C3A C2A H2A 121.8 . .
C1A C2A H2A 121.8 . .
C4A C3A C2A 125.7(10) . .
C4A C3A H3A 117.1 . .
C2A C3A H3A 117.1 . .
C3A C4A C5A 116.2(10) . .
C3A C4A H4A 121.9 . .
C5A C4A H4A 121.9 . .
C6A C5A C4A 120.6(10) . .
C6A C5A H5A 119.7 . .
C4A C5A H5A 119.7 . .
C5A C6A C1A 117.0(10) . .
C5A C6A H6A 121.5 . .
C1A C6A H6A 121.5 . .
C1A C7A H7A1 109.5 . .
C1A C7A H7A2 109.5 . .
H7A1 C7A H7A2 109.5 . .
C1A C7A H7A3 109.5 . .
H7A1 C7A H7A3 109.5 . .
H7A2 C7A H7A3 109.5 . .
C6B C1B C2B 118.2(13) . .
C6B C1B C7B 117.5(12) . .
C2B C1B C7B 123.4(12) . .
C1B C2B C3B 117.3(13) . .
C1B C2B H2B 121.3 . .
C3B C2B H2B 121.3 . .
C4B C3B C2B 124.8(14) . .
C4B C3B H3B 117.6 . .
C2B C3B H3B 117.6 . .
C3B C4B C5B 118.6(15) . .
C3B C4B H4B 120.7 . .
C5B C4B H4B 120.7 . .
C6B C5B C4B 114.6(13) . .
C6B C5B H5B 122.7 . .
C4B C5B H5B 122.7 . .
C5B C6B C1B 125.7(12) . .
C5B C6B H6B 117.1 . .
C1B C6B H6B 117.1 . .
C1B C7B H7B1 109.5 . .
C1B C7B H7B2 109.5 . .
H7B1 C7B H7B2 109.5 . .
C1B C7B H7B3 109.5 . .
H7B1 C7B H7B3 109.5 . .
H7B2 C7B H7B3 109.5 . .

loop_
_geom_bond_atom_site_label_1
_geom_bond_atom_site_label_2
_geom_bond_distance
_geom_bond_site_symmetry_2
Sn1 N1 2.086(2) .
Sn1 N1 2.086(2) 3_666
Sn1 O1 2.088(2) 3_666
Sn1 O1 2.088(2) .
Sn1 N2 2.103(2) .
Sn1 N2 2.103(2) 3_666
N2 C1 1.376(4) .
N2 C4 1.386(4) .
N1 C12 1.375(4) .
N1 C15 1.386(3) .
N3 C41 1.337(4) .
N3 C37 1.414(4) .
N3 B1 1.541(5) .
N4 C35 1.355(4) .
N4 C31 1.412(4) .
N4 B1 1.546(5) .
B1 F1 1.385(5) .
B1 F2 1.395(5) .
O1 C23 1.281(4) .
O2 C23 1.227(4) .
C1 C16 1.394(4) 3_666
C1 C2 1.434(4) .
C2 C3 1.356(4) .
C2 H2 0.9400 .
C3 C4 1.439(4) .
C3 H3 0.9400 .
C4 C5 1.415(4) .
C5 C12 1.403(4) .
C5 C6 1.493(4) .
C6 C7 1.385(5) .
C6 C11 1.394(4) .
C7 C8 1.387(5) .
C7 H7 0.9400 .
C8 C9 1.386(5) .
C8 H8 0.9400 .
C9 C10 1.358(5) .
C9 H9 0.9400 .
C10 C11 1.389(5) .
C10 H10 0.9400 .
C11 H11 0.9400 .
C12 C13 1.437(4) .
C13 C14 1.350(5) .
C13 H13 0.9400 .
C14 C15 1.438(4) .
C14 H14 0.9400 .
C15 C16 1.409(4) .
C16 C1 1.394(4) 3_666
C16 C17 1.508(4) .
C17 C18 1.378(5) .
C17 C22 1.379(5) .
C18 C19 1.392(5) .
C18 H18 0.9400 .
C19 C20 1.365(7) .
C19 H19 0.9400 .
C20 C21 1.367(7) .
C20 H20 0.9400 .
C21 C22 1.393(5) .
C21 H21 0.9400 .
C22 H22 0.9400 .
C23 C24 1.511(4) .
C24 C25 1.379(5) .
C24 C29 1.385(5) .
C25 C26 1.392(5) .
C25 H25 0.9400 .
C26 C27 1.385(5) .
C26 H26 0.9400 .
C27 C28 1.380(5) .
C27 C30 1.498(4) .
C28 C29 1.397(4) .
C28 H28 0.9400 .
C29 H29 0.9400 .
C30 C37 1.389(5) .
C30 C31 1.394(5) .
C31 C32 1.425(5) .
C32 C34 1.386(5) .
C32 C33 1.505(5) .
C33 H33A 0.9700 .
C33 H33B 0.9700 .
C33 H33C 0.9700 .
C34 C35 1.395(5) .
C34 H34 0.9400 .
C35 C36 1.489(5) .
C36 H36A 0.9700 .
C36 H36B 0.9700 .
C36 H36C 0.9700 .
C37 C38 1.430(5) .
C38 C40 1.386(5) .
C38 C39 1.511(5) .
C39 H39A 0.9700 .
C39 H39B 0.9700 .
C39 H39C 0.9700 .
C40 C41 1.398(5) .
C40 H40 0.9400 .
C41 C42 1.504(5) .
C42 H42A 0.9700 .
C42 H42B 0.9700 .
C42 H42C 0.9700 .
C1A C2A 1.344(7) .
C1A C6A 1.351(7) .
C1A C7A 1.534(15) .
C2A C3A 1.320(8) .
C2A H2A 0.9400 .
C3A C4A 1.299(7) .
C3A H3A 0.9400 .
C4A C5A 1.406(7) .
C4A H4A 0.9400 .
C5A C6A 1.346(8) .
C5A H5A 0.9400 .
C6A H6A 0.9400 .
C7A H7A1 0.9700 .
C7A H7A2 0.9700 .
C7A H7A3 0.9700 .
C1B C6B 1.328(14) .
C1B C2B 1.356(14) .
C1B C7B 1.609(16) .
C2B C3B 1.435(14) .
C2B H2B 0.9400 .
C3B C4B 1.197(14) .
C3B H3B 0.9400 .
C4B C5B 1.516(16) .
C4B H4B 0.9400 .
C5B C6B 1.325(14) .
C5B H5B 0.9400 .
C6B H6B 0.9400 .
C7B H7B1 0.9700 .
C7B H7B2 0.9700 .
C7B H7B3 0.9700 .
